data_4505920
loop_
_publ_author_name
'Kan, Wei-Qiu'
'Liu, Bo'
'Yang, Jin'
'Liu, Ying-Ying'
'Ma, Jian-Fang'

_publ_section_title
;
 A Series of Highly Connected Metal--Organic Frameworks Based on
 Triangular Ligands and d10Metals: Syntheses, Structures,
 Photoluminescence, and Photocatalysis
;
_journal_issue 5
_journal_name_full 'Crystal Growth &amp; Design'
_journal_page_first 2288
_journal_paper_doi 10.1021/cg2015644
_journal_volume 12
_journal_year 2012
_chemical_formula_moiety 'C62 H46 Cd3 N16 O16, 3.5(H2 O)'
_chemical_formula_sum 'C62 H53 Cd3 N16 O19.5'
_chemical_formula_weight 1671.40
_chemical_name_systematic
;
 ?
;
_space_group_IT_number 2
_symmetry_cell_setting triclinic
_symmetry_space_group_name_Hall '-P 1'
_symmetry_space_group_name_H-M 'P -1'
_atom_sites_solution_hydrogens geom
_atom_sites_solution_primary direct
_atom_sites_solution_secondary difmap
_audit_creation_method SHELXL-97
_cell_angle_alpha 108.107(5)
_cell_angle_beta 95.042(5)
_cell_angle_gamma 96.301(5)
_cell_formula_units_Z 2
_cell_length_a 8.548(5)
_cell_length_b 19.599(5)
_cell_length_c 20.740(5)
_cell_measurement_reflns_used 5224
_cell_measurement_temperature 293(2)
_cell_measurement_theta_max 29.1802
_cell_measurement_theta_min 3.0244
_cell_volume 3255(2)
_computing_cell_refinement CrysAlis
_computing_data_collection CrysAlis
_computing_data_reduction CrysAlis
_computing_structure_refinement 'SHELXL-97 (Sheldrick, 2008)'
_computing_structure_solution 'SHELXL-97 (Sheldrick, 2008)'
_diffrn_ambient_temperature 293(2)
_diffrn_detector_area_resol_mean 10.0
_diffrn_measured_fraction_theta_full 0.995
_diffrn_measured_fraction_theta_max 0.995
_diffrn_measurement_device_type 'Oxford Diffraction Gemini R Ultra'
_diffrn_measurement_method '\w scan'
_diffrn_radiation_monochromator graphite
_diffrn_radiation_source 'fine-focus sealed tube'
_diffrn_radiation_type MoK\a
_diffrn_radiation_wavelength 0.71069
_diffrn_reflns_av_R_equivalents 0.0479
_diffrn_reflns_av_sigmaI/netI 0.0898
_diffrn_reflns_limit_h_max 8
_diffrn_reflns_limit_h_min -10
_diffrn_reflns_limit_k_max 23
_diffrn_reflns_limit_k_min -22
_diffrn_reflns_limit_l_max 23
_diffrn_reflns_limit_l_min -24
_diffrn_reflns_number 20871
_diffrn_reflns_theta_full 25.35
_diffrn_reflns_theta_max 25.35
_diffrn_reflns_theta_min 3.03
_exptl_absorpt_coefficient_mu 1.059
_exptl_absorpt_correction_T_max 1.00000
_exptl_absorpt_correction_T_min 0.96366
_exptl_absorpt_correction_type multi-scan
_exptl_absorpt_process_details
;
CrysAlis (Oxford Diffraction, 2006)
;
_exptl_crystal_colour colorless
_exptl_crystal_density_diffrn 1.705
_exptl_crystal_density_method 'not measured'
_exptl_crystal_description block
_exptl_crystal_F_000 1674
_exptl_crystal_size_max 0.21
_exptl_crystal_size_mid 0.20
_exptl_crystal_size_min 0.18
_refine_diff_density_max 1.313
_refine_diff_density_min -1.032
_refine_diff_density_rms 0.100
_refine_ls_extinction_method none
_refine_ls_goodness_of_fit_ref 1.003
_refine_ls_hydrogen_treatment constr
_refine_ls_matrix_type full
_refine_ls_number_parameters 910
_refine_ls_number_reflns 11876
_refine_ls_number_restraints 24
_refine_ls_restrained_S_all 1.007
_refine_ls_R_factor_all 0.0890
_refine_ls_R_factor_gt 0.0492
_refine_ls_shift/su_max 0.002
_refine_ls_shift/su_mean 0.000
_refine_ls_structure_factor_coef Fsqd
_refine_ls_weighting_details 'calc w=1/[\s^2^(Fo^2^)+(0.0282P)^2^+0.0000P] where P=(Fo^2^+2Fc^2^)/3'
_refine_ls_weighting_scheme calc
_refine_ls_wR_factor_gt 0.0852
_refine_ls_wR_factor_ref 0.1002
_reflns_number_gt 8049
_reflns_number_total 11876
_reflns_threshold_expression >2\s(I)
_cod_data_source_file cg2015644_si_002.cif
_cod_data_source_block compound-3
_cod_original_sg_symbol_Hall '-p 1'
_cod_original_sg_symbol_H-M p-1
_cod_original_formula_sum 'C62 H53 Cd3 N16 O19.50'
_cod_database_code 4505920

loop_
_symmetry_equiv_pos_as_xyz
'x, y, z'
'-x, -y, -z'

loop_
_atom_site_label
_atom_site_type_symbol
_atom_site_fract_x
_atom_site_fract_y
_atom_site_fract_z
_atom_site_U_iso_or_equiv
_atom_site_adp_type
_atom_site_occupancy
_atom_site_symmetry_multiplicity
_atom_site_calc_flag
_atom_site_refinement_flags
Cd1 Cd 0.93635(4) -0.19858(2) -0.530823(18) 0.02838(11) Uani 1 1 d .
Cd2 Cd 0.53146(4) -0.30418(2) -0.490124(18) 0.02858(11) Uani 1 1 d .
Cd3 Cd -0.25966(5) 0.23310(3) 0.00446(2) 0.04799(14) Uani 1 1 d .
C1 C 0.7279(6) -0.2160(3) -0.6798(3) 0.0423(14) Uani 1 1 d .
H1 H 0.6744 -0.1812 -0.6528 0.051 Uiso 1 1 calc R
C2 C 0.6933(7) -0.2369(3) -0.7503(3) 0.0473(16) Uani 1 1 d .
H2 H 0.6184 -0.2158 -0.7701 0.057 Uiso 1 1 calc R
C3 C 0.7698(7) -0.2887(3) -0.7906(3) 0.0464(15) Uani 1 1 d .
H3 H 0.7459 -0.3040 -0.8380 0.056 Uiso 1 1 calc R
C4 C 0.8840(7) -0.3181(3) -0.7597(3) 0.0400(14) Uani 1 1 d .
C5 C 0.9105(7) -0.2940(3) -0.6895(3) 0.0382(14) Uani 1 1 d .
H5 H 0.9856 -0.3137 -0.6683 0.046 Uiso 1 1 calc R
C6 C 0.9717(7) -0.3730(3) -0.7998(3) 0.0404(14) Uani 1 1 d .
C7 C 1.2554(7) -0.3078(3) -0.7540(3) 0.0453(15) Uani 1 1 d .
H7A H 1.3244 -0.2941 -0.7840 0.054 Uiso 1 1 calc R
H7B H 1.2058 -0.2661 -0.7314 0.054 Uiso 1 1 calc R
C8 C 1.3546(7) -0.3028(3) -0.6348(3) 0.0402(14) Uani 1 1 d .
H8 H 1.2919 -0.2701 -0.6111 0.048 Uiso 1 1 calc R
C9 C 1.5209(6) -0.3747(3) -0.6607(3) 0.0390(14) Uani 1 1 d .
H9 H 1.5998 -0.4025 -0.6559 0.047 Uiso 1 1 calc R
C10 C 1.0404(7) -0.4662(3) -0.8704(3) 0.0400(14) Uani 1 1 d .
C11 C 1.0385(7) -0.5364(3) -0.9233(3) 0.0405(14) Uani 1 1 d .
C12 C 1.1662(8) -0.5480(4) -0.9597(3) 0.0602(19) Uani 1 1 d .
H12 H 1.2472 -0.5101 -0.9542 0.072 Uiso 1 1 calc R
C13 C 1.1725(9) -0.6157(4) -1.0040(3) 0.070(2) Uani 1 1 d .
H13 H 1.2587 -0.6248 -1.0282 0.084 Uiso 1 1 calc R
C14 C 1.0496(8) -0.6694(4) -1.0118(3) 0.0641(19) Uani 1 1 d .
H14 H 1.0548 -0.7152 -1.0420 0.077 Uiso 1 1 calc R
C15 C 0.9191(7) -0.5945(3) -0.9353(3) 0.0456(15) Uani 1 1 d .
H15 H 0.8317 -0.5870 -0.9116 0.055 Uiso 1 1 calc R
C16 C 0.7503(6) -0.2903(3) -0.3441(3) 0.0426(15) Uani 1 1 d .
H16 H 0.8033 -0.3246 -0.3722 0.051 Uiso 1 1 calc R
C17 C 0.7881(7) -0.2714(3) -0.2745(3) 0.0444(15) Uani 1 1 d .
H17 H 0.8673 -0.2915 -0.2561 0.053 Uiso 1 1 calc R
C18 C 0.7080(7) -0.2226(3) -0.2323(3) 0.0453(15) Uani 1 1 d .
H18 H 0.7314 -0.2097 -0.1851 0.054 Uiso 1 1 calc R
C19 C 0.5915(7) -0.1925(3) -0.2608(3) 0.0374(14) Uani 1 1 d .
C20 C 0.5643(7) -0.2139(3) -0.3314(3) 0.0403(14) Uani 1 1 d .
H20 H 0.4875 -0.1937 -0.3510 0.048 Uiso 1 1 calc R
C21 C 0.4984(7) -0.1415(3) -0.2190(3) 0.0374(14) Uani 1 1 d .
C22 C 0.2179(6) -0.2048(3) -0.2717(3) 0.0411(14) Uani 1 1 d .
H22A H 0.2686 -0.2452 -0.2965 0.049 Uiso 1 1 calc R
H22B H 0.1464 -0.2220 -0.2445 0.049 Uiso 1 1 calc R
C23 C 0.1169(6) -0.2023(3) -0.3880(3) 0.0347(13) Uani 1 1 d .
H23 H 0.1770 -0.2350 -0.4135 0.042 Uiso 1 1 calc R
C24 C -0.0446(6) -0.1295(3) -0.3574(3) 0.0402(14) Uani 1 1 d .
H24 H -0.1222 -0.1004 -0.3599 0.048 Uiso 1 1 calc R
C25 C 0.4286(7) -0.0557(3) -0.1424(3) 0.0400(14) Uani 1 1 d .
C26 C 0.4284(7) 0.0103(3) -0.0840(3) 0.0428(15) Uani 1 1 d .
C27 C 0.2996(8) 0.0206(4) -0.0479(3) 0.0559(17) Uani 1 1 d .
H27 H 0.2120 -0.0154 -0.0593 0.067 Uiso 1 1 calc R
C28 C 0.3005(8) 0.0833(4) 0.0040(3) 0.0601(18) Uani 1 1 d .
H28 H 0.2150 0.0909 0.0289 0.072 Uiso 1 1 calc R
C29 C 0.4311(8) 0.1350(4) 0.0186(3) 0.0571(18) Uani 1 1 d .
H29 H 0.4313 0.1778 0.0542 0.068 Uiso 1 1 calc R
C30 C 0.5555(7) 0.0657(3) -0.0649(3) 0.0495(16) Uani 1 1 d .
H30 H 0.6437 0.0593 -0.0882 0.059 Uiso 1 1 calc R
C31 C 0.8905(6) -0.3515(3) -0.5366(3) 0.0376(7) Uani 1 1 d U
C32 C 0.6871(6) -0.6049(3) -0.5427(3) 0.0300(12) Uani 1 1 d .
C33 C 0.7992(5) -0.5520(3) -0.5624(2) 0.0244(11) Uani 1 1 d .
C34 C 0.7893(6) -0.4785(3) -0.5405(2) 0.0284(12) Uani 1 1 d .
H34 H 0.7124 -0.4609 -0.5132 0.034 Uiso 1 1 calc R
C35 C 0.8947(5) -0.4312(3) -0.5594(2) 0.0238(11) Uani 1 1 d .
C36 C 1.0092(6) -0.4578(3) -0.6004(2) 0.0270(11) Uani 1 1 d .
H36 H 1.0803 -0.4260 -0.6127 0.032 Uiso 1 1 calc R
C37 C 1.0176(6) -0.5315(3) -0.6229(2) 0.0294(12) Uani 1 1 d .
C38 C 0.9137(6) -0.5779(3) -0.6031(2) 0.0293(12) Uani 1 1 d .
H38 H 0.9208 -0.6272 -0.6172 0.035 Uiso 1 1 calc R
C39 C 1.2415(7) -0.5141(3) -0.6796(3) 0.0451(15) Uani 1 1 d .
H39A H 1.3039 -0.4817 -0.6379 0.054 Uiso 1 1 calc R
H39B H 1.1905 -0.4851 -0.7032 0.054 Uiso 1 1 calc R
C40 C 1.3466(7) -0.5590(3) -0.7246(3) 0.0359(13) Uani 1 1 d .
C41 C 1.3069(7) -0.5878(3) -0.7940(3) 0.0498(16) Uani 1 1 d .
H41 H 1.2126 -0.5795 -0.8143 0.060 Uiso 1 1 calc R
C42 C 1.4042(7) -0.6284(3) -0.8337(3) 0.0502(17) Uani 1 1 d .
H42 H 1.3751 -0.6469 -0.8808 0.060 Uiso 1 1 calc R
C43 C 1.5446(7) -0.6427(3) -0.8058(3) 0.0371(13) Uani 1 1 d .
C44 C 1.5847(7) -0.6145(3) -0.7358(3) 0.0436(15) Uani 1 1 d .
H44 H 1.6785 -0.6235 -0.7157 0.052 Uiso 1 1 calc R
C45 C 1.4865(7) -0.5728(3) -0.6950(3) 0.0440(15) Uani 1 1 d .
H45 H 1.5147 -0.5542 -0.6479 0.053 Uiso 1 1 calc R
C46 C 1.6488(8) -0.6886(4) -0.8492(3) 0.0508(17) Uani 1 1 d .
C47 C 0.5892(6) -0.1487(3) -0.4809(3) 0.0373(7) Uani 1 1 d U
C48 C 0.8304(6) 0.1083(3) -0.4435(3) 0.0317(12) Uani 1 1 d .
C49 C 0.5943(6) -0.0688(3) -0.4486(2) 0.0251(11) Uani 1 1 d .
C50 C 0.7073(6) -0.0198(3) -0.4616(2) 0.0269(12) Uani 1 1 d .
H50 H 0.7813 -0.0364 -0.4909 0.032 Uiso 1 1 calc R
C51 C 0.7092(6) 0.0540(3) -0.4307(2) 0.0262(12) Uani 1 1 d .
C52 C 0.5978(6) 0.0787(3) -0.3883(2) 0.0295(12) Uani 1 1 d .
H52 H 0.5984 0.1283 -0.3685 0.035 Uiso 1 1 calc R
C53 C 0.4846(6) 0.0299(3) -0.3751(2) 0.0299(12) Uani 1 1 d .
C54 C 0.4817(6) -0.0438(3) -0.4058(2) 0.0301(12) Uani 1 1 d .
H54 H 0.4047 -0.0766 -0.3979 0.036 Uiso 1 1 calc R
C55 C 0.2569(7) 0.0111(3) -0.3201(3) 0.0484(15) Uani 1 1 d .
H55A H 0.3024 -0.0217 -0.2996 0.058 Uiso 1 1 calc R
H55B H 0.1941 -0.0176 -0.3632 0.058 Uiso 1 1 calc R
C56 C 0.1552(7) 0.0543(3) -0.2739(3) 0.0391(14) Uani 1 1 d .
C57 C 0.0186(7) 0.0724(3) -0.3002(3) 0.0472(16) Uani 1 1 d .
H57 H -0.0088 0.0579 -0.3474 0.057 Uiso 1 1 calc R
C58 C -0.0783(7) 0.1118(4) -0.2580(3) 0.0502(16) Uani 1 1 d .
H58 H -0.1686 0.1247 -0.2769 0.060 Uiso 1 1 calc R
C59 C -0.0428(7) 0.1324(3) -0.1878(3) 0.0398(14) Uani 1 1 d .
C60 C 0.0954(7) 0.1148(4) -0.1618(3) 0.0563(18) Uani 1 1 d .
H60 H 0.1229 0.1289 -0.1146 0.068 Uiso 1 1 calc R
C61 C 0.1930(7) 0.0767(4) -0.2042(3) 0.0543(18) Uani 1 1 d .
H61 H 0.2862 0.0659 -0.1853 0.065 Uiso 1 1 calc R
C62 C -0.1493(7) 0.1739(3) -0.1420(3) 0.0469(16) Uani 1 1 d .
N1 N 0.8352(5) -0.2442(2) -0.6498(2) 0.0377(11) Uani 1 1 d .
N2 N 0.9113(5) -0.4362(3) -0.8476(2) 0.0426(12) Uani 1 1 d .
N3 N 1.1324(5) -0.3674(3) -0.7949(2) 0.0395(11) Uani 1 1 d .
N4 N 1.1769(6) -0.4266(3) -0.8402(2) 0.0444(12) Uani 1 1 d .
N5 N 1.3494(5) -0.3279(2) -0.7029(2) 0.0354(11) Uani 1 1 d .
N6 N 1.4577(5) -0.3741(3) -0.7201(2) 0.0407(12) Uani 1 1 d .
N7 N 1.4620(5) -0.3315(2) -0.6066(2) 0.0370(11) Uani 1 1 d .
N8 N 0.9232(6) -0.6607(3) -0.9790(2) 0.0517(13) Uani 1 1 d .
N9 N 0.6398(5) -0.2614(3) -0.3733(2) 0.0381(11) Uani 1 1 d .
N10 N 0.5597(5) -0.0834(3) -0.1664(2) 0.0426(12) Uani 1 1 d .
N11 N 0.3385(6) -0.1477(3) -0.2266(2) 0.0385(11) Uani 1 1 d .
N12 N 0.2918(5) -0.0928(3) -0.1768(2) 0.0437(12) Uani 1 1 d .
N13 N 0.1274(5) -0.1799(2) -0.3202(2) 0.0326(10) Uani 1 1 d .
N14 N 0.0213(5) -0.1330(3) -0.2995(2) 0.0414(12) Uani 1 1 d .
N15 N 0.0095(5) -0.1719(2) -0.4137(2) 0.0348(11) Uani 1 1 d .
N16 N 0.5571(6) 0.1285(3) -0.0142(2) 0.0512(13) Uani 1 1 d .
O1 O 1.0009(4) -0.31119(19) -0.54947(17) 0.0368(7) Uani 1 1 d U
O2 O 0.7806(4) -0.3264(2) -0.50602(18) 0.0420(7) Uani 1 1 d U
O3 O 0.5832(5) -0.5814(2) -0.50573(19) 0.0450(10) Uani 1 1 d .
O4 O 0.6978(4) -0.6705(2) -0.5646(2) 0.0473(10) Uani 1 1 d .
O5 O 1.1241(4) -0.56270(19) -0.66393(18) 0.0412(9) Uani 1 1 d .
O6 O 1.6175(5) -0.7024(2) -0.91281(19) 0.0612(12) Uani 1 1 d .
O7 O 1.7613(7) -0.7088(3) -0.8222(2) 0.101(2) Uani 1 1 d .
O8 O 0.6895(4) -0.17285(19) -0.51887(18) 0.0407(7) Uani 1 1 d U
O9 O 0.4796(4) -0.18948(19) -0.46813(17) 0.0372(7) Uani 1 1 d U
O10 O 0.9357(4) 0.0859(2) -0.4794(2) 0.0471(10) Uani 1 1 d .
O11 O 0.8261(4) 0.1744(2) -0.4159(2) 0.0490(10) Uani 1 1 d .
O12 O 0.3806(4) 0.05970(19) -0.33160(18) 0.0419(9) Uani 1 1 d .
O13 O -0.1360(5) 0.1722(2) -0.08116(18) 0.0497(11) Uani 1 1 d .
O14 O -0.2451(6) 0.2064(3) -0.1650(2) 0.0901(19) Uani 1 1 d .
O1W O -0.0803(6) 0.2076(3) 0.0852(2) 0.0805(15) Uani 1 1 d .
H1A H 0.0112 0.2310 0.0905 0.121 Uiso 1 1 d R
H1B H -0.1209 0.2268 0.1230 0.121 Uiso 1 1 d R
O2W O -0.4321(5) 0.2634(3) -0.0725(2) 0.0762(15) Uani 1 1 d .
H2A H -0.4021 0.2474 -0.1123 0.114 Uiso 1 1 d R
H2B H -0.5284 0.2502 -0.0755 0.114 Uiso 1 1 d R
O3W O 0.9370(7) -0.0762(4) -0.1390(3) 0.128(2) Uani 1 1 d .
H3A H 0.9731 -0.1074 -0.1231 0.192 Uiso 1 1 d R
H3B H 0.9382 -0.0377 -0.1053 0.192 Uiso 1 1 d R
O4W O 0.5653(6) -0.4740(4) -0.8812(3) 0.120(2) Uani 1 1 d .
H4A H 0.6655 -0.4622 -0.8725 0.180 Uiso 1 1 d R
H4B H 0.5321 -0.4543 -0.9099 0.180 Uiso 1 1 d R
O5W O 1.5591(7) -0.5887(4) -1.0210(4) 0.146(3) Uani 1 1 d .
H5A H 1.5587 -0.6344 -1.0394 0.219 Uiso 1 1 d R
H5B H 1.5207 -0.5730 -1.0520 0.219 Uiso 1 1 d R
O6W O -0.0656(11) 0.0657(6) -0.0236(5) 0.092(3) Uani 0.50 1 d P
H6A H -0.0871 0.0967 -0.0423 0.137 Uiso 0.50 1 d PR
H6B H -0.0650 0.0254 -0.0567 0.137 Uiso 0.50 1 d PR

loop_
_atom_site_aniso_label
_atom_site_aniso_U_11
_atom_site_aniso_U_22
_atom_site_aniso_U_33
_atom_site_aniso_U_23
_atom_site_aniso_U_13
_atom_site_aniso_U_12
Cd1 0.0316(2) 0.0169(2) 0.0361(2) 0.00588(16) 0.01314(17) 0.00177(17)
Cd2 0.0323(2) 0.0172(2) 0.0353(2) 0.00511(16) 0.01451(17) 0.00120(17)
Cd3 0.0604(3) 0.0391(3) 0.0373(2) -0.0017(2) 0.0214(2) 0.0068(2)
C1 0.043(4) 0.031(4) 0.053(4) 0.011(3) 0.010(3) 0.006(3)
C2 0.047(4) 0.043(4) 0.055(4) 0.022(3) 0.002(3) 0.004(3)
C3 0.050(4) 0.039(4) 0.045(3) 0.009(3) 0.005(3) -0.003(3)
C4 0.044(3) 0.029(4) 0.041(3) 0.006(3) 0.002(3) 0.001(3)
C5 0.045(4) 0.028(3) 0.040(3) 0.007(3) 0.007(3) 0.009(3)
C6 0.048(4) 0.038(4) 0.034(3) 0.010(3) 0.004(3) 0.006(3)
C7 0.050(4) 0.038(4) 0.047(3) 0.016(3) 0.002(3) -0.003(3)
C8 0.049(4) 0.021(3) 0.044(3) -0.002(3) 0.012(3) 0.009(3)
C9 0.038(3) 0.028(4) 0.043(3) 0.002(3) 0.006(3) 0.000(3)
C10 0.042(4) 0.043(4) 0.030(3) 0.007(3) 0.005(3) 0.001(3)
C11 0.043(4) 0.041(4) 0.032(3) 0.004(3) 0.008(3) 0.004(3)
C12 0.053(4) 0.063(5) 0.050(4) 0.002(3) 0.016(3) -0.013(4)
C13 0.064(5) 0.062(5) 0.059(4) -0.016(4) 0.032(4) -0.006(4)
C14 0.071(5) 0.051(5) 0.052(4) -0.013(3) 0.022(4) 0.005(4)
C15 0.048(4) 0.044(4) 0.038(3) -0.001(3) 0.013(3) 0.009(3)
C16 0.038(3) 0.031(4) 0.056(4) 0.011(3) 0.010(3) 0.002(3)
C17 0.040(4) 0.041(4) 0.050(4) 0.017(3) -0.001(3) -0.003(3)
C18 0.047(4) 0.047(4) 0.039(3) 0.014(3) 0.004(3) -0.002(3)
C19 0.046(4) 0.025(3) 0.034(3) 0.003(3) 0.004(3) -0.005(3)
C20 0.042(3) 0.034(4) 0.042(3) 0.008(3) 0.006(3) 0.007(3)
C21 0.043(4) 0.035(4) 0.031(3) 0.009(3) 0.006(3) -0.001(3)
C22 0.045(3) 0.032(4) 0.041(3) 0.008(3) -0.001(3) 0.000(3)
C23 0.040(3) 0.023(3) 0.037(3) 0.001(2) 0.012(3) 0.009(3)
C24 0.037(3) 0.026(3) 0.053(4) 0.004(3) 0.011(3) 0.008(3)
C25 0.054(4) 0.035(4) 0.029(3) 0.009(3) 0.003(3) 0.002(3)
C26 0.057(4) 0.035(4) 0.031(3) 0.005(3) 0.006(3) 0.002(3)
C27 0.067(4) 0.048(5) 0.043(3) 0.002(3) 0.016(3) -0.003(4)
C28 0.068(5) 0.049(5) 0.051(4) -0.001(3) 0.027(3) -0.004(4)
C29 0.076(5) 0.046(5) 0.041(3) -0.001(3) 0.024(3) 0.005(4)
C30 0.059(4) 0.042(4) 0.038(3) 0.000(3) 0.012(3) 0.002(3)
C31 0.0374(16) 0.0188(15) 0.0571(16) 0.0084(13) 0.0202(13) 0.0063(12)
C32 0.029(3) 0.027(3) 0.038(3) 0.016(3) 0.009(2) 0.005(3)
C33 0.024(3) 0.021(3) 0.028(3) 0.007(2) 0.005(2) 0.000(2)
C34 0.030(3) 0.024(3) 0.034(3) 0.010(2) 0.012(2) 0.007(2)
C35 0.027(3) 0.014(3) 0.031(3) 0.007(2) 0.007(2) 0.004(2)
C36 0.029(3) 0.018(3) 0.034(3) 0.006(2) 0.016(2) 0.002(2)
C37 0.029(3) 0.022(3) 0.037(3) 0.006(2) 0.014(2) 0.005(2)
C38 0.031(3) 0.015(3) 0.040(3) 0.005(2) 0.012(2) 0.004(2)
C39 0.051(4) 0.030(4) 0.059(4) 0.015(3) 0.029(3) 0.009(3)
C40 0.048(4) 0.021(3) 0.039(3) 0.005(2) 0.023(3) 0.007(3)
C41 0.053(4) 0.052(5) 0.046(4) 0.014(3) 0.013(3) 0.017(3)
C42 0.065(4) 0.056(5) 0.034(3) 0.014(3) 0.017(3) 0.019(4)
C43 0.044(4) 0.032(4) 0.036(3) 0.007(3) 0.023(3) 0.007(3)
C44 0.041(3) 0.048(4) 0.038(3) 0.004(3) 0.014(3) 0.010(3)
C45 0.049(4) 0.046(4) 0.028(3) 0.000(3) 0.009(3) 0.002(3)
C46 0.073(5) 0.044(4) 0.041(4) 0.014(3) 0.032(3) 0.015(4)
C47 0.0407(17) 0.0197(16) 0.0486(15) 0.0043(13) 0.0175(13) 0.0029(12)
C48 0.037(3) 0.019(3) 0.043(3) 0.016(3) 0.005(3) 0.003(3)
C49 0.031(3) 0.021(3) 0.026(2) 0.010(2) 0.005(2) 0.006(2)
C50 0.026(3) 0.025(3) 0.031(3) 0.010(2) 0.010(2) 0.004(2)
C51 0.030(3) 0.021(3) 0.029(3) 0.009(2) 0.002(2) 0.003(2)
C52 0.028(3) 0.016(3) 0.041(3) 0.006(2) 0.002(2) -0.001(2)
C53 0.029(3) 0.021(3) 0.037(3) 0.003(2) 0.013(2) 0.004(2)
C54 0.032(3) 0.020(3) 0.037(3) 0.006(2) 0.012(2) 0.001(2)
C55 0.060(4) 0.029(4) 0.060(4) 0.012(3) 0.032(3) 0.006(3)
C56 0.049(4) 0.026(3) 0.043(3) 0.008(3) 0.020(3) 0.006(3)
C57 0.052(4) 0.055(4) 0.029(3) 0.002(3) 0.013(3) 0.012(3)
C58 0.056(4) 0.059(5) 0.031(3) 0.005(3) 0.007(3) 0.019(3)
C59 0.050(4) 0.034(4) 0.040(3) 0.012(3) 0.021(3) 0.016(3)
C60 0.067(4) 0.077(5) 0.034(3) 0.019(3) 0.020(3) 0.034(4)
C61 0.057(4) 0.068(5) 0.050(4) 0.024(3) 0.019(3) 0.032(4)
C62 0.062(4) 0.038(4) 0.040(3) 0.006(3) 0.019(3) 0.014(3)
N1 0.040(3) 0.027(3) 0.042(3) 0.005(2) 0.008(2) 0.005(2)
N2 0.046(3) 0.038(3) 0.036(3) 0.003(2) 0.003(2) 0.001(3)
N3 0.044(3) 0.029(3) 0.040(3) 0.005(2) 0.004(2) -0.001(2)
N4 0.048(3) 0.039(3) 0.040(3) 0.002(2) 0.008(2) 0.005(3)
N5 0.040(3) 0.028(3) 0.034(2) 0.006(2) 0.005(2) 0.000(2)
N6 0.043(3) 0.034(3) 0.039(3) 0.001(2) 0.016(2) 0.004(2)
N7 0.044(3) 0.030(3) 0.034(2) 0.006(2) 0.007(2) 0.005(2)
N8 0.056(3) 0.043(4) 0.046(3) -0.003(2) 0.018(3) 0.005(3)
N9 0.042(3) 0.034(3) 0.038(3) 0.007(2) 0.011(2) 0.010(2)
N10 0.046(3) 0.041(3) 0.032(2) 0.002(2) 0.007(2) -0.001(3)
N11 0.048(3) 0.031(3) 0.031(2) 0.002(2) 0.005(2) 0.005(2)
N12 0.049(3) 0.040(3) 0.036(3) 0.004(2) 0.004(2) 0.008(3)
N13 0.039(3) 0.022(3) 0.034(2) 0.002(2) 0.007(2) 0.005(2)
N14 0.043(3) 0.036(3) 0.040(3) 0.004(2) 0.009(2) 0.005(2)
N15 0.040(3) 0.025(3) 0.037(2) 0.005(2) 0.010(2) 0.007(2)
N16 0.068(4) 0.038(3) 0.039(3) -0.002(2) 0.018(3) 0.003(3)
O1 0.0384(16) 0.0177(16) 0.0560(16) 0.0099(13) 0.0214(13) 0.0054(12)
O2 0.0384(17) 0.0215(16) 0.0623(17) 0.0040(13) 0.0197(14) 0.0064(13)
O3 0.055(3) 0.023(2) 0.064(2) 0.017(2) 0.033(2) 0.006(2)
O4 0.046(2) 0.017(2) 0.083(3) 0.018(2) 0.027(2) 0.0032(19)
O5 0.048(2) 0.019(2) 0.058(2) 0.0077(18) 0.0333(19) 0.0044(18)
O6 0.065(3) 0.066(3) 0.043(2) -0.004(2) 0.026(2) 0.015(3)
O7 0.142(5) 0.131(6) 0.066(3) 0.043(3) 0.055(3) 0.105(5)
O8 0.0406(17) 0.0221(16) 0.0530(16) 0.0004(13) 0.0173(13) 0.0029(13)
O9 0.0424(17) 0.0190(16) 0.0482(15) 0.0052(13) 0.0193(13) 0.0024(13)
O10 0.044(2) 0.028(2) 0.072(3) 0.013(2) 0.036(2) 0.0018(19)
O11 0.044(2) 0.019(2) 0.086(3) 0.017(2) 0.026(2) 0.0021(19)
O12 0.044(2) 0.020(2) 0.058(2) 0.0025(18) 0.0290(19) 0.0002(18)
O13 0.069(3) 0.043(3) 0.038(2) 0.0067(19) 0.026(2) 0.017(2)
O14 0.129(4) 0.112(5) 0.059(3) 0.036(3) 0.042(3) 0.093(4)
O1W 0.085(4) 0.095(4) 0.070(3) 0.026(3) 0.029(3) 0.036(3)
O2W 0.072(3) 0.092(4) 0.067(3) 0.019(3) 0.019(2) 0.031(3)
O3W 0.111(5) 0.143(7) 0.082(4) -0.012(4) 0.015(3) -0.042(4)
O4W 0.072(4) 0.164(7) 0.124(5) 0.074(5) -0.023(3) -0.031(4)
O5W 0.101(5) 0.083(5) 0.271(9) 0.077(6) 0.023(5) 0.024(4)
O6W 0.071(7) 0.113(10) 0.107(8) 0.049(7) 0.026(6) 0.033(7)

loop_
_atom_type_symbol
_atom_type_description
_atom_type_scat_dispersion_real
_atom_type_scat_dispersion_imag
_atom_type_scat_source
C C 0.0033 0.0016 'International Tables Vol C Tables 4.2.6.8 and 6.1.1.4'
H H 0.0000 0.0000 'International Tables Vol C Tables 4.2.6.8 and 6.1.1.4'
N N 0.0061 0.0033 'International Tables Vol C Tables 4.2.6.8 and 6.1.1.4'
O O 0.0106 0.0060 'International Tables Vol C Tables 4.2.6.8 and 6.1.1.4'
Cd Cd -0.8075 1.2024 'International Tables Vol C Tables 4.2.6.8 and 6.1.1.4'

loop_
_geom_angle_atom_site_label_1
_geom_angle_atom_site_label_2
_geom_angle_atom_site_label_3
_geom_angle
_geom_angle_site_symmetry_1
_geom_angle_site_symmetry_3
O8 Cd1 O1 123.18(13) . .
O8 Cd1 O10 99.86(14) . 2_754
O1 Cd1 O10 136.95(13) . 2_754
O8 Cd1 N15 93.86(14) . 1_655
O1 Cd1 N15 89.96(14) . 1_655
O10 Cd1 N15 87.95(14) 2_754 1_655
O8 Cd1 N1 83.35(14) . .
O1 Cd1 N1 83.77(14) . .
O10 Cd1 N1 101.78(14) 2_754 .
N15 Cd1 N1 170.19(15) 1_655 .
O8 Cd1 O11 143.47(13) . 2_754
O1 Cd1 O11 86.00(12) . 2_754
O10 Cd1 O11 54.53(13) 2_754 2_754
N15 Cd1 O11 108.92(14) 1_655 2_754
N1 Cd1 O11 78.24(14) . 2_754
O8 Cd1 C48 123.31(15) . 2_754
O1 Cd1 C48 111.83(15) . 2_754
O10 Cd1 C48 27.17(14) 2_754 2_754
N15 Cd1 C48 99.08(15) 1_655 2_754
N1 Cd1 C48 90.27(15) . 2_754
O11 Cd1 C48 27.36(14) 2_754 2_754
O2 Cd2 O9 118.57(13) . .
O2 Cd2 N7 90.93(15) . 1_455
O9 Cd2 N7 92.52(14) . 1_455
O2 Cd2 O3 99.47(14) . 2_644
O9 Cd2 O3 141.68(13) . 2_644
N7 Cd2 O3 91.32(14) 1_455 2_644
O2 Cd2 N9 83.06(14) . .
O9 Cd2 N9 83.11(14) . .
N7 Cd2 N9 169.71(15) 1_455 .
O3 Cd2 N9 97.89(14) 2_644 .
O2 Cd2 O4 144.91(12) . 2_644
O9 Cd2 O4 88.61(12) . 2_644
N7 Cd2 O4 110.87(15) 1_455 2_644
O3 Cd2 O4 54.67(13) 2_644 2_644
N9 Cd2 O4 78.44(14) . 2_644
O2 Cd2 C32 123.47(15) . 2_644
O9 Cd2 C32 115.29(15) . 2_644
N7 Cd2 C32 102.81(15) 1_455 2_644
O3 Cd2 C32 27.49(14) 2_644 2_644
N9 Cd2 C32 87.48(15) . 2_644
O4 Cd2 C32 27.19(14) 2_644 2_644
O6 Cd3 O13 177.31(15) 1_366 .
O6 Cd3 O2W 87.58(16) 1_366 .
O13 Cd3 O2W 90.44(15) . .
O6 Cd3 N16 92.03(17) 1_366 1_455
O13 Cd3 N16 89.69(16) . 1_455
O2W Cd3 N16 87.24(17) . 1_455
O6 Cd3 N8 88.32(17) 1_366 1_466
O13 Cd3 N8 89.92(16) . 1_466
O2W Cd3 N8 91.51(17) . 1_466
N16 Cd3 N8 178.69(15) 1_455 1_466
O6 Cd3 O1W 91.16(16) 1_366 .
O13 Cd3 O1W 90.75(15) . .
O2W Cd3 O1W 177.57(18) . .
N16 Cd3 O1W 94.88(17) 1_455 .
N8 Cd3 O1W 86.38(17) 1_466 .
N1 C1 C2 121.9(6) . .
N1 C1 H1 119.0 . .
C2 C1 H1 119.0 . .
C3 C2 C1 119.6(5) . .
C3 C2 H2 120.2 . .
C1 C2 H2 120.2 . .
C2 C3 C4 119.0(5) . .
C2 C3 H3 120.5 . .
C4 C3 H3 120.5 . .
C5 C4 C3 117.3(6) . .
C5 C4 C6 120.9(5) . .
C3 C4 C6 121.9(5) . .
N1 C5 C4 124.1(5) . .
N1 C5 H5 117.9 . .
C4 C5 H5 117.9 . .
N2 C6 N3 107.9(5) . .
N2 C6 C4 127.3(5) . .
N3 C6 C4 124.8(5) . .
N5 C7 N3 111.8(4) . .
N5 C7 H7A 109.3 . .
N3 C7 H7A 109.3 . .
N5 C7 H7B 109.3 . .
N3 C7 H7B 109.3 . .
H7A C7 H7B 107.9 . .
N7 C8 N5 109.4(5) . .
N7 C8 H8 125.3 . .
N5 C8 H8 125.3 . .
N6 C9 N7 114.5(5) . .
N6 C9 H9 122.8 . .
N7 C9 H9 122.8 . .
N4 C10 N2 114.2(5) . .
N4 C10 C11 119.5(5) . .
N2 C10 C11 126.3(5) . .
C12 C11 C15 117.5(6) . .
C12 C11 C10 119.4(6) . .
C15 C11 C10 122.9(5) . .
C13 C12 C11 119.5(6) . .
C13 C12 H12 120.3 . .
C11 C12 H12 120.3 . .
C14 C13 C12 118.5(6) . .
C14 C13 H13 120.8 . .
C12 C13 H13 120.8 . .
N8 C14 C13 124.3(6) . .
N8 C14 H14 117.9 . .
C13 C14 H14 117.9 . .
N8 C15 C11 123.5(6) . .
N8 C15 H15 118.3 . .
C11 C15 H15 118.3 . .
N9 C16 C17 122.7(6) . .
N9 C16 H16 118.7 . .
C17 C16 H16 118.7 . .
C18 C17 C16 119.4(5) . .
C18 C17 H17 120.3 . .
C16 C17 H17 120.3 . .
C17 C18 C19 119.3(5) . .
C17 C18 H18 120.3 . .
C19 C18 H18 120.3 . .
C20 C19 C18 117.0(6) . .
C20 C19 C21 120.7(5) . .
C18 C19 C21 122.4(5) . .
N9 C20 C19 124.8(5) . .
N9 C20 H20 117.6 . .
C19 C20 H20 117.6 . .
N10 C21 N11 110.0(5) . .
N10 C21 C19 124.6(5) . .
N11 C21 C19 125.4(5) . .
N13 C22 N11 112.0(4) . .
N13 C22 H22A 109.2 . .
N11 C22 H22A 109.2 . .
N13 C22 H22B 109.2 . .
N11 C22 H22B 109.2 . .
H22A C22 H22B 107.9 . .
N15 C23 N13 110.3(5) . .
N15 C23 H23 124.9 . .
N13 C23 H23 124.9 . .
N14 C24 N15 114.6(5) . .
N14 C24 H24 122.7 . .
N15 C24 H24 122.7 . .
N12 C25 N10 114.8(5) . .
N12 C25 C26 119.2(6) . .
N10 C25 C26 126.0(5) . .
C27 C26 C30 117.5(6) . .
C27 C26 C25 121.6(6) . .
C30 C26 C25 120.8(5) . .
C28 C27 C26 120.2(6) . .
C28 C27 H27 119.9 . .
C26 C27 H27 119.9 . .
C27 C28 C29 117.9(6) . .
C27 C28 H28 121.1 . .
C29 C28 H28 121.1 . .
N16 C29 C28 124.8(6) . .
N16 C29 H29 117.6 . .
C28 C29 H29 117.6 . .
N16 C30 C26 122.9(6) . .
N16 C30 H30 118.6 . .
C26 C30 H30 118.6 . .
O2 C31 O1 121.8(5) . .
O2 C31 C35 120.1(5) . .
O1 C31 C35 118.1(5) . .
O4 C32 O3 121.9(5) . .
O4 C32 C33 119.1(5) . .
O3 C32 C33 119.0(5) . .
O4 C32 Cd2 63.5(3) . 2_644
O3 C32 Cd2 58.4(3) . 2_644
C33 C32 Cd2 176.0(3) . 2_644
C34 C33 C38 119.9(4) . .
C34 C33 C32 121.2(5) . .
C38 C33 C32 119.0(5) . .
C33 C34 C35 119.7(5) . .
C33 C34 H34 120.1 . .
C35 C34 H34 120.1 . .
C34 C35 C36 120.0(5) . .
C34 C35 C31 121.9(5) . .
C36 C35 C31 118.1(4) . .
C37 C36 C35 120.1(4) . .
C37 C36 H36 119.9 . .
C35 C36 H36 119.9 . .
O5 C37 C38 116.3(5) . .
O5 C37 C36 124.4(4) . .
C38 C37 C36 119.4(5) . .
C37 C38 C33 120.9(5) . .
C37 C38 H38 119.5 . .
C33 C38 H38 119.5 . .
O5 C39 C40 108.0(4) . .
O5 C39 H39A 110.1 . .
C40 C39 H39A 110.1 . .
O5 C39 H39B 110.1 . .
C40 C39 H39B 110.1 . .
H39A C39 H39B 108.4 . .
C41 C40 C45 118.9(5) . .
C41 C40 C39 121.8(5) . .
C45 C40 C39 119.4(5) . .
C42 C41 C40 120.8(5) . .
C42 C41 H41 119.6 . .
C40 C41 H41 119.6 . .
C41 C42 C43 121.7(5) . .
C41 C42 H42 119.2 . .
C43 C42 H42 119.2 . .
C44 C43 C42 117.9(5) . .
C44 C43 C46 120.5(5) . .
C42 C43 C46 121.5(5) . .
C43 C44 C45 120.7(5) . .
C43 C44 H44 119.6 . .
C45 C44 H44 119.6 . .
C40 C45 C44 120.1(5) . .
C40 C45 H45 120.0 . .
C44 C45 H45 120.0 . .
O7 C46 O6 123.8(6) . .
O7 C46 C43 119.9(5) . .
O6 C46 C43 116.2(6) . .
O8 C47 O9 122.6(5) . .
O8 C47 C49 120.4(5) . .
O9 C47 C49 117.0(5) . .
O10 C48 O11 122.1(5) . .
O10 C48 C51 118.9(5) . .
O11 C48 C51 119.0(5) . .
O10 C48 Cd1 57.1(3) . 2_754
O11 C48 Cd1 65.0(3) . 2_754
C51 C48 Cd1 175.7(4) . 2_754
C50 C49 C54 120.1(5) . .
C50 C49 C47 121.0(5) . .
C54 C49 C47 118.9(4) . .
C51 C50 C49 119.7(5) . .
C51 C50 H50 120.2 . .
C49 C50 H50 120.2 . .
C52 C51 C50 120.2(5) . .
C52 C51 C48 118.9(5) . .
C50 C51 C48 120.9(5) . .
C51 C52 C53 120.4(5) . .
C51 C52 H52 119.8 . .
C53 C52 H52 119.8 . .
O12 C53 C54 124.2(4) . .
O12 C53 C52 116.0(5) . .
C54 C53 C52 119.8(5) . .
C53 C54 C49 119.8(5) . .
C53 C54 H54 120.1 . .
C49 C54 H54 120.1 . .
O12 C55 C56 108.6(5) . .
O12 C55 H55A 110.0 . .
C56 C55 H55A 110.0 . .
O12 C55 H55B 110.0 . .
C56 C55 H55B 110.0 . .
H55A C55 H55B 108.3 . .
C61 C56 C57 118.2(5) . .
C61 C56 C55 121.5(5) . .
C57 C56 C55 120.4(5) . .
C56 C57 C58 121.1(5) . .
C56 C57 H57 119.4 . .
C58 C57 H57 119.4 . .
C57 C58 C59 120.7(5) . .
C57 C58 H58 119.7 . .
C59 C58 H58 119.7 . .
C60 C59 C58 117.9(5) . .
C60 C59 C62 121.5(5) . .
C58 C59 C62 120.7(5) . .
C61 C60 C59 121.2(5) . .
C61 C60 H60 119.4 . .
C59 C60 H60 119.4 . .
C56 C61 C60 121.0(5) . .
C56 C61 H61 119.5 . .
C60 C61 H61 119.5 . .
O14 C62 O13 124.3(6) . .
O14 C62 C59 119.5(5) . .
O13 C62 C59 116.2(5) . .
C1 N1 C5 118.1(5) . .
C1 N1 Cd1 124.6(4) . .
C5 N1 Cd1 116.4(3) . .
C6 N2 C10 104.5(5) . .
C6 N3 N4 110.5(5) . .
C6 N3 C7 130.6(5) . .
N4 N3 C7 118.8(5) . .
C10 N4 N3 102.9(5) . .
C8 N5 N6 109.9(4) . .
C8 N5 C7 128.3(5) . .
N6 N5 C7 121.6(4) . .
C9 N6 N5 102.5(4) . .
C8 N7 C9 103.7(4) . .
C8 N7 Cd2 124.9(4) . 1_655
C9 N7 Cd2 131.3(4) . 1_655
C14 N8 C15 116.7(6) . .
C14 N8 Cd3 116.4(4) . 1_644
C15 N8 Cd3 126.6(4) . 1_644
C20 N9 C16 116.9(4) . .
C20 N9 Cd2 116.3(3) . .
C16 N9 Cd2 125.6(4) . .
C21 N10 C25 103.0(5) . .
C21 N11 N12 109.7(4) . .
C21 N11 C22 131.2(5) . .
N12 N11 C22 118.7(5) . .
C25 N12 N11 102.6(5) . .
C23 N13 N14 109.6(4) . .
C23 N13 C22 128.9(5) . .
N14 N13 C22 121.0(4) . .
C24 N14 N13 102.4(4) . .
C23 N15 C24 103.2(4) . .
C23 N15 Cd1 123.5(4) . 1_455
C24 N15 Cd1 133.2(4) . 1_455
C29 N16 C30 116.7(6) . .
C29 N16 Cd3 117.9(4) . 1_655
C30 N16 Cd3 124.2(4) . 1_655
C31 O1 Cd1 110.1(3) . .
C31 O2 Cd2 158.2(4) . .
C32 O3 Cd2 94.1(3) . 2_644
C32 O4 Cd2 89.3(3) . 2_644
C37 O5 C39 116.4(4) . .
C46 O6 Cd3 128.5(4) . 1_744
C47 O8 Cd1 149.4(3) . .
C47 O9 Cd2 112.5(3) . .
C48 O10 Cd1 95.7(3) . 2_754
C48 O11 Cd1 87.7(3) . 2_754
C53 O12 C55 117.3(4) . .
C62 O13 Cd3 127.2(4) . .
Cd3 O1W H1A 112.4 . .
Cd3 O1W H1B 100.4 . .
H1A O1W H1B 106.0 . .
Cd3 O2W H2A 107.8 . .
Cd3 O2W H2B 118.8 . .
H2A O2W H2B 109.0 . .
H3A O3W H3B 107.2 . .
H4A O4W H4B 107.8 . .
H5A O5W H5B 107.2 . .
H6A O6W H6B 106.2 . .

loop_
_geom_bond_atom_site_label_1
_geom_bond_atom_site_label_2
_geom_bond_distance
_geom_bond_site_symmetry_2
Cd1 O8 2.240(4) .
Cd1 O1 2.258(3) .
Cd1 O10 2.293(4) 2_754
Cd1 N15 2.331(4) 1_655
Cd1 N1 2.392(4) .
Cd1 O11 2.465(4) 2_754
Cd1 C48 2.718(5) 2_754
Cd2 O2 2.252(4) .
Cd2 O9 2.253(4) .
Cd2 N7 2.313(4) 1_455
Cd2 O3 2.319(4) 2_644
Cd2 N9 2.367(4) .
Cd2 O4 2.430(4) 2_644
Cd2 C32 2.715(5) 2_644
Cd3 O6 2.215(4) 1_366
Cd3 O13 2.233(4) .
Cd3 O2W 2.333(4) .
Cd3 N16 2.346(5) 1_455
Cd3 N8 2.376(5) 1_466
Cd3 O1W 2.376(4) .
C1 N1 1.326(6) .
C1 C2 1.384(7) .
C1 H1 0.9300 .
C2 C3 1.368(8) .
C2 H2 0.9300 .
C3 C4 1.393(7) .
C3 H3 0.9300 .
C4 C5 1.373(7) .
C4 C6 1.464(8) .
C5 N1 1.333(7) .
C5 H5 0.9300 .
C6 N2 1.337(7) .
C6 N3 1.358(7) .
C7 N5 1.451(6) .
C7 N3 1.465(7) .
C7 H7A 0.9700 .
C7 H7B 0.9700 .
C8 N7 1.314(6) .
C8 N5 1.338(6) .
C8 H8 0.9300 .
C9 N6 1.306(6) .
C9 N7 1.353(7) .
C9 H9 0.9300 .
C10 N4 1.314(7) .
C10 N2 1.360(7) .
C10 C11 1.467(8) .
C11 C12 1.381(8) .
C11 C15 1.387(8) .
C12 C13 1.369(9) .
C12 H12 0.9300 .
C13 C14 1.365(9) .
C13 H13 0.9300 .
C14 N8 1.325(8) .
C14 H14 0.9300 .
C15 N8 1.338(7) .
C15 H15 0.9300 .
C16 N9 1.346(6) .
C16 C17 1.374(7) .
C16 H16 0.9300 .
C17 C18 1.370(8) .
C17 H17 0.9300 .
C18 C19 1.389(8) .
C18 H18 0.9300 .
C19 C20 1.382(7) .
C19 C21 1.463(8) .
C20 N9 1.328(7) .
C20 H20 0.9300 .
C21 N10 1.327(7) .
C21 N11 1.350(7) .
C22 N13 1.449(6) .
C22 N11 1.455(6) .
C22 H22A 0.9700 .
C22 H22B 0.9700 .
C23 N15 1.309(6) .
C23 N13 1.328(6) .
C23 H23 0.9300 .
C24 N14 1.305(6) .
C24 N15 1.358(7) .
C24 H24 0.9300 .
C25 N12 1.322(7) .
C25 N10 1.364(7) .
C25 C26 1.473(8) .
C26 C27 1.383(8) .
C26 C30 1.384(8) .
C27 C28 1.358(9) .
C27 H27 0.9300 .
C28 C29 1.365(8) .
C28 H28 0.9300 .
C29 N16 1.320(7) .
C29 H29 0.9300 .
C30 N16 1.346(7) .
C30 H30 0.9300 .
C31 O2 1.241(6) .
C31 O1 1.264(6) .
C31 C35 1.490(7) .
C32 O4 1.241(6) .
C32 O3 1.257(6) .
C32 C33 1.510(6) .
C32 Cd2 2.715(5) 2_644
C33 C34 1.383(7) .
C33 C38 1.384(6) .
C34 C35 1.389(6) .
C34 H34 0.9300 .
C35 C36 1.391(6) .
C36 C37 1.386(7) .
C36 H36 0.9300 .
C37 O5 1.364(6) .
C37 C38 1.380(6) .
C38 H38 0.9300 .
C39 O5 1.435(6) .
C39 C40 1.504(7) .
C39 H39A 0.9700 .
C39 H39B 0.9700 .
C40 C41 1.369(7) .
C40 C45 1.386(7) .
C41 C42 1.365(8) .
C41 H41 0.9300 .
C42 C43 1.382(8) .
C42 H42 0.9300 .
C43 C44 1.378(7) .
C43 C46 1.492(8) .
C44 C45 1.391(8) .
C44 H44 0.9300 .
C45 H45 0.9300 .
C46 O7 1.233(7) .
C46 O6 1.259(6) .
C47 O8 1.246(6) .
C47 O9 1.264(6) .
C47 C49 1.494(7) .
C48 O10 1.247(6) .
C48 O11 1.250(6) .
C48 C51 1.504(7) .
C48 Cd1 2.718(5) 2_754
C49 C50 1.390(6) .
C49 C54 1.392(7) .
C50 C51 1.385(7) .
C50 H50 0.9300 .
C51 C52 1.377(7) .
C52 C53 1.391(6) .
C52 H52 0.9300 .
C53 O12 1.369(6) .
C53 C54 1.381(7) .
C54 H54 0.9300 .
C55 O12 1.430(6) .
C55 C56 1.482(8) .
C55 H55A 0.9700 .
C55 H55B 0.9700 .
C56 C61 1.371(7) .
C56 C57 1.374(7) .
C57 C58 1.378(8) .
C57 H57 0.9300 .
C58 C59 1.379(7) .
C58 H58 0.9300 .
C59 C60 1.378(8) .
C59 C62 1.493(8) .
C60 C61 1.373(8) .
C60 H60 0.9300 .
C61 H61 0.9300 .
C62 O14 1.240(7) .
C62 O13 1.269(6) .
N3 N4 1.364(6) .
N5 N6 1.357(6) .
N7 Cd2 2.313(4) 1_655
N8 Cd3 2.376(5) 1_644
N11 N12 1.364(6) .
N13 N14 1.364(6) .
N15 Cd1 2.331(4) 1_455
N16 Cd3 2.346(5) 1_655
O3 Cd2 2.319(4) 2_644
O4 Cd2 2.430(4) 2_644
O6 Cd3 2.215(4) 1_744
O10 Cd1 2.293(4) 2_754
O11 Cd1 2.465(4) 2_754
O1W H1A 0.8425 .
O1W H1B 0.8763 .
O2W H2A 0.8597 .
O2W H2B 0.8264 .
O3W H3A 0.8522 .
O3W H3B 0.8529 .
O4W H4A 0.8498 .
O4W H4B 0.8495 .
O5W H5A 0.8559 .
O5W H5B 0.8497 .
O6W H6A 0.8446 .
O6W H6B 0.8715 .

loop_
_geom_torsion_atom_site_label_1
_geom_torsion_atom_site_label_2
_geom_torsion_atom_site_label_3
_geom_torsion_atom_site_label_4
_geom_torsion
_geom_torsion_site_symmetry_1
_geom_torsion_site_symmetry_4
N1 C1 C2 C3 0.8(9) . .
C1 C2 C3 C4 -1.5(9) . .
C2 C3 C4 C5 1.4(8) . .
C2 C3 C4 C6 -179.3(5) . .
C3 C4 C5 N1 -0.7(8) . .
C6 C4 C5 N1 180.0(5) . .
C5 C4 C6 N2 125.3(6) . .
C3 C4 C6 N2 -54.0(8) . .
C5 C4 C6 N3 -55.7(8) . .
C3 C4 C6 N3 125.0(6) . .
N4 C10 C11 C12 -25.4(8) . .
N2 C10 C11 C12 155.1(5) . .
N4 C10 C11 C15 149.3(5) . .
N2 C10 C11 C15 -30.2(8) . .
C15 C11 C12 C13 -1.9(9) . .
C10 C11 C12 C13 173.1(6) . .
C11 C12 C13 C14 1.4(10) . .
C12 C13 C14 N8 -0.2(11) . .
C12 C11 C15 N8 1.1(8) . .
C10 C11 C15 N8 -173.7(5) . .
N9 C16 C17 C18 1.9(8) . .
C16 C17 C18 C19 -0.8(8) . .
C17 C18 C19 C20 -0.5(8) . .
C17 C18 C19 C21 178.4(5) . .
C18 C19 C20 N9 0.8(8) . .
C21 C19 C20 N9 -178.0(5) . .
C20 C19 C21 N10 -131.7(6) . .
C18 C19 C21 N10 49.5(8) . .
C20 C19 C21 N11 50.7(8) . .
C18 C19 C21 N11 -128.1(6) . .
N12 C25 C26 C27 24.6(8) . .
N10 C25 C26 C27 -156.2(5) . .
N12 C25 C26 C30 -152.8(5) . .
N10 C25 C26 C30 26.4(8) . .
C30 C26 C27 C28 0.0(9) . .
C25 C26 C27 C28 -177.4(6) . .
C26 C27 C28 C29 0.4(10) . .
C27 C28 C29 N16 0.0(10) . .
C27 C26 C30 N16 -1.0(9) . .
C25 C26 C30 N16 176.5(5) . .
O4 C32 C33 C34 178.5(4) . .
O3 C32 C33 C34 0.0(7) . .
O4 C32 C33 C38 -1.6(7) . .
O3 C32 C33 C38 179.9(4) . .
C38 C33 C34 C35 -0.1(6) . .
C32 C33 C34 C35 179.8(4) . .
C33 C34 C35 C36 0.2(6) . .
C33 C34 C35 C31 -179.3(4) . .
O2 C31 C35 C34 -7.9(7) . .
O1 C31 C35 C34 172.3(4) . .
O2 C31 C35 C36 172.5(4) . .
O1 C31 C35 C36 -7.2(7) . .
C34 C35 C36 C37 0.5(7) . .
C31 C35 C36 C37 -179.9(4) . .
C35 C36 C37 O5 179.1(4) . .
C35 C36 C37 C38 -1.4(7) . .
O5 C37 C38 C33 -178.9(4) . .
C36 C37 C38 C33 1.5(7) . .
C34 C33 C38 C37 -0.8(7) . .
C32 C33 C38 C37 179.3(4) . .
O5 C39 C40 C41 84.8(6) . .
O5 C39 C40 C45 -94.1(6) . .
C45 C40 C41 C42 -1.0(9) . .
C39 C40 C41 C42 -179.9(5) . .
C40 C41 C42 C43 0.7(9) . .
C41 C42 C43 C44 -0.1(9) . .
C41 C42 C43 C46 178.6(6) . .
C42 C43 C44 C45 -0.2(8) . .
C46 C43 C44 C45 -178.8(5) . .
C41 C40 C45 C44 0.7(8) . .
C39 C40 C45 C44 179.7(5) . .
C43 C44 C45 C40 -0.1(9) . .
C44 C43 C46 O7 8.7(9) . .
C42 C43 C46 O7 -169.9(6) . .
C44 C43 C46 O6 -169.0(5) . .
C42 C43 C46 O6 12.4(8) . .
O8 C47 C49 C50 1.9(7) . .
O9 C47 C49 C50 -177.8(4) . .
O8 C47 C49 C54 -179.2(4) . .
O9 C47 C49 C54 1.1(7) . .
C54 C49 C50 C51 1.3(6) . .
C47 C49 C50 C51 -179.9(4) . .
C49 C50 C51 C52 -1.2(6) . .
C49 C50 C51 C48 179.8(4) . .
O10 C48 C51 C52 176.7(4) . .
O11 C48 C51 C52 -0.6(6) . .
O10 C48 C51 C50 -4.2(7) . .
O11 C48 C51 C50 178.4(4) . .
C50 C51 C52 C53 1.3(7) . .
C48 C51 C52 C53 -179.7(4) . .
C51 C52 C53 O12 179.1(4) . .
C51 C52 C53 C54 -1.4(7) . .
O12 C53 C54 C49 -179.1(4) . .
C52 C53 C54 C49 1.5(7) . .
C50 C49 C54 C53 -1.4(7) . .
C47 C49 C54 C53 179.7(4) . .
O12 C55 C56 C61 -85.1(6) . .
O12 C55 C56 C57 95.4(6) . .
C61 C56 C57 C58 -0.2(9) . .
C55 C56 C57 C58 179.2(5) . .
C56 C57 C58 C59 -1.8(9) . .
C57 C58 C59 C60 2.5(9) . .
C57 C58 C59 C62 -178.9(6) . .
C58 C59 C60 C61 -1.3(10) . .
C62 C59 C60 C61 -179.9(6) . .
C57 C56 C61 C60 1.5(9) . .
C55 C56 C61 C60 -178.0(6) . .
C59 C60 C61 C56 -0.7(10) . .
C60 C59 C62 O14 159.5(6) . .
C58 C59 C62 O14 -19.0(9) . .
C60 C59 C62 O13 -21.6(8) . .
C58 C59 C62 O13 159.9(5) . .
C2 C1 N1 C5 0.0(8) . .
C2 C1 N1 Cd1 169.0(4) . .
C4 C5 N1 C1 0.0(8) . .
C4 C5 N1 Cd1 -169.9(4) . .
O8 Cd1 N1 C1 34.4(4) . .
O1 Cd1 N1 C1 159.0(4) . .
O10 Cd1 N1 C1 -64.3(4) 2_754 .
O11 Cd1 N1 C1 -113.8(4) 2_754 .
C48 Cd1 N1 C1 -89.1(4) 2_754 .
O8 Cd1 N1 C5 -156.3(4) . .
O1 Cd1 N1 C5 -31.8(4) . .
O10 Cd1 N1 C5 104.9(4) 2_754 .
O11 Cd1 N1 C5 55.4(4) 2_754 .
C48 Cd1 N1 C5 80.1(4) 2_754 .
N3 C6 N2 C10 -0.6(6) . .
C4 C6 N2 C10 178.6(5) . .
N4 C10 N2 C6 0.2(6) . .
C11 C10 N2 C6 179.8(5) . .
N2 C6 N3 N4 0.7(6) . .
C4 C6 N3 N4 -178.4(5) . .
N2 C6 N3 C7 175.8(5) . .
C4 C6 N3 C7 -3.4(9) . .
N5 C7 N3 C6 114.8(6) . .
N5 C7 N3 N4 -70.5(6) . .
N2 C10 N4 N3 0.2(6) . .
C11 C10 N4 N3 -179.4(5) . .
C6 N3 N4 C10 -0.6(6) . .
C7 N3 N4 C10 -176.3(4) . .
N7 C8 N5 N6 -0.7(6) . .
N7 C8 N5 C7 -176.1(5) . .
N3 C7 N5 C8 -111.8(6) . .
N3 C7 N5 N6 73.2(6) . .
N7 C9 N6 N5 -0.8(6) . .
C8 N5 N6 C9 0.9(5) . .
C7 N5 N6 C9 176.7(4) . .
N5 C8 N7 C9 0.2(6) . .
N5 C8 N7 Cd2 177.1(3) . 1_655
N6 C9 N7 C8 0.4(6) . .
N6 C9 N7 Cd2 -176.3(3) . 1_655
C13 C14 N8 C15 -0.6(9) . .
C13 C14 N8 Cd3 -174.6(5) . 1_644
C11 C15 N8 C14 0.1(8) . .
C11 C15 N8 Cd3 173.4(4) . 1_644
C19 C20 N9 C16 0.2(8) . .
C19 C20 N9 Cd2 168.1(4) . .
C17 C16 N9 C20 -1.5(8) . .
C17 C16 N9 Cd2 -168.2(4) . .
O2 Cd2 N9 C20 156.6(4) . .
O9 Cd2 N9 C20 36.6(4) . .
N7 Cd2 N9 C20 101.9(9) 1_455 .
O3 Cd2 N9 C20 -104.8(4) 2_644 .
O4 Cd2 N9 C20 -53.4(4) 2_644 .
C32 Cd2 N9 C20 -79.3(4) 2_644 .
O2 Cd2 N9 C16 -36.7(4) . .
O9 Cd2 N9 C16 -156.7(4) . .
N7 Cd2 N9 C16 -91.4(10) 1_455 .
O3 Cd2 N9 C16 62.0(4) 2_644 .
O4 Cd2 N9 C16 113.3(4) 2_644 .
C32 Cd2 N9 C16 87.5(4) 2_644 .
N11 C21 N10 C25 0.7(6) . .
C19 C21 N10 C25 -177.3(5) . .
N12 C25 N10 C21 -0.1(6) . .
C26 C25 N10 C21 -179.3(5) . .
N10 C21 N11 N12 -1.1(6) . .
C19 C21 N11 N12 176.9(5) . .
N10 C21 N11 C22 -173.4(5) . .
C19 C21 N11 C22 4.5(9) . .
N13 C22 N11 C21 -115.6(6) . .
N13 C22 N11 N12 72.6(6) . .
N10 C25 N12 N11 -0.5(6) . .
C26 C25 N12 N11 178.8(4) . .
C21 N11 N12 C25 0.9(6) . .
C22 N11 N12 C25 174.4(4) . .
N15 C23 N13 N14 0.7(6) . .
N15 C23 N13 C22 173.1(4) . .
N11 C22 N13 C23 117.1(6) . .
N11 C22 N13 N14 -71.3(6) . .
N15 C24 N14 N13 1.2(6) . .
C23 N13 N14 C24 -1.2(5) . .
C22 N13 N14 C24 -174.2(4) . .
N13 C23 N15 C24 0.0(6) . .
N13 C23 N15 Cd1 -176.5(3) . 1_455
N14 C24 N15 C23 -0.8(6) . .
N14 C24 N15 Cd1 175.1(3) . 1_455
C28 C29 N16 C30 -0.9(9) . .
C28 C29 N16 Cd3 167.1(5) . 1_655
C26 C30 N16 C29 1.4(9) . .
C26 C30 N16 Cd3 -165.8(4) . 1_655
O2 C31 O1 Cd1 -12.4(6) . .
C35 C31 O1 Cd1 167.4(3) . .
O8 Cd1 O1 C31 -14.9(4) . .
O10 Cd1 O1 C31 166.7(3) 2_754 .
N15 Cd1 O1 C31 79.7(3) 1_655 .
N1 Cd1 O1 C31 -92.7(3) . .
O11 Cd1 O1 C31 -171.3(3) 2_754 .
C48 Cd1 O1 C31 179.5(3) 2_754 .
O1 C31 O2 Cd2 112.5(9) . .
C35 C31 O2 Cd2 -67.2(11) . .
O9 Cd2 O2 C31 -114.5(9) . .
N7 Cd2 O2 C31 -21.1(9) 1_455 .
O3 Cd2 O2 C31 70.4(9) 2_644 .
N9 Cd2 O2 C31 167.3(10) . .
O4 Cd2 O2 C31 108.9(9) 2_644 .
C32 Cd2 O2 C31 85.0(10) 2_644 .
O4 C32 O3 Cd2 -1.9(5) . 2_644
C33 C32 O3 Cd2 176.5(4) . 2_644
O3 C32 O4 Cd2 1.8(5) . 2_644
C33 C32 O4 Cd2 -176.6(4) . 2_644
C38 C37 O5 C39 -174.6(4) . .
C36 C37 O5 C39 5.0(7) . .
C40 C39 O5 C37 179.6(4) . .
O7 C46 O6 Cd3 2.0(10) . 1_744
C43 C46 O6 Cd3 179.6(4) . 1_744
O9 C47 O8 Cd1 -103.5(7) . .
C49 C47 O8 Cd1 76.8(8) . .
O1 Cd1 O8 C47 99.7(7) . .
O10 Cd1 O8 C47 -81.4(7) 2_754 .
N15 Cd1 O8 C47 7.2(7) 1_655 .
N1 Cd1 O8 C47 177.7(7) . .
O11 Cd1 O8 C47 -122.4(7) 2_754 .
C48 Cd1 O8 C47 -96.3(7) 2_754 .
O8 C47 O9 Cd2 19.2(6) . .
C49 C47 O9 Cd2 -161.2(3) . .
O2 Cd2 O9 C47 14.3(4) . .
N7 Cd2 O9 C47 -78.2(3) 1_455 .
O3 Cd2 O9 C47 -173.5(3) 2_644 .
N9 Cd2 O9 C47 92.5(3) . .
O4 Cd2 O9 C47 171.0(3) 2_644 .
C32 Cd2 O9 C47 176.4(3) 2_644 .
O11 C48 O10 Cd1 -1.0(5) . 2_754
C51 C48 O10 Cd1 -178.3(3) . 2_754
O10 C48 O11 Cd1 0.9(5) . 2_754
C51 C48 O11 Cd1 178.2(4) . 2_754
C54 C53 O12 C55 -3.1(7) . .
C52 C53 O12 C55 176.4(4) . .
C56 C55 O12 C53 -178.0(4) . .
O14 C62 O13 Cd3 -6.0(9) . .
C59 C62 O13 Cd3 175.1(4) . .
O2W Cd3 O13 C62 12.8(5) . .
N16 Cd3 O13 C62 100.0(5) 1_455 .
N8 Cd3 O13 C62 -78.7(5) 1_466 .
O1W Cd3 O13 C62 -165.1(5) . .
